data_7208966
loop_
_publ_author_name
'Yan, Zhiqing'
'Bolokowicz, Andrew J.'
'Collett, Teage K.'
'Reeb, Sarah A.'
'Wiseman, Joshua D.'
'Wheeler, Kraig A.'

_publ_section_title
;
 Solid-state photodimerization reactions of racemic and homochiral
 phenylalanine sulfonamidecinnamic acids
;
_journal_issue 1
_journal_name_full CrystEngComm
_journal_page_first 27
_journal_paper_doi 10.1039/c2ce26307f
_journal_volume 15
_journal_year 2013
_chemical_absolute_configuration rm
_chemical_formula_moiety 'C36 H34 N2 O12 S2'
_chemical_formula_sum 'C36 H34 N2 O12 S2'
_chemical_formula_weight 750.79
_chemical_name_systematic
;
?
;
_space_group_IT_number 4
_symmetry_cell_setting monoclinic
_symmetry_space_group_name_Hall 'P 2yb'
_symmetry_space_group_name_H-M 'P 1 21 1'
_atom_sites_solution_hydrogens geom
_atom_sites_solution_primary direct
_atom_sites_solution_secondary difmap
_audit_creation_method SHELXL-97
_cell_angle_alpha 90.00
_cell_angle_beta 97.721(3)
_cell_angle_gamma 90.00
_cell_formula_units_Z 2
_cell_length_a 10.3597(5)
_cell_length_b 13.9938(7)
_cell_length_c 11.8314(6)
_cell_measurement_reflns_used 8033
_cell_measurement_temperature 296(2)
_cell_measurement_theta_max 67.552
_cell_measurement_theta_min 3.104
_cell_volume 1699.67(15)
_computing_cell_refinement APEX2
_computing_data_reduction
;
SAINT (Bruker, 2008) and XPREP (Bruker, 2008)
;
_computing_molecular_graphics 'XSEED (Barbour, 2001)'
_computing_publication_material 'XSEED (Barbour, 2001)'
_computing_structure_refinement 'SHELXL-97 (Sheldrick, 2008)'
_computing_structure_solution 'SHELXS-97 (Sheldrick, 2008)'
_diffrn_ambient_temperature 296(2)
_diffrn_detector_area_resol_mean 8.33
_diffrn_measured_fraction_theta_full 0.994
_diffrn_measured_fraction_theta_max 0.994
_diffrn_measurement_device_type 'Bruker APEXII CCD'
_diffrn_measurement_method 'phi and omega scans'
_diffrn_radiation_monochromator graphite
_diffrn_radiation_source 'fine-focus sealed tube'
_diffrn_radiation_type CuK\a
_diffrn_radiation_wavelength 1.54178
_diffrn_reflns_av_R_equivalents 0.0625
_diffrn_reflns_av_sigmaI/netI 0.0565
_diffrn_reflns_limit_h_max 12
_diffrn_reflns_limit_h_min -12
_diffrn_reflns_limit_k_max 16
_diffrn_reflns_limit_k_min -16
_diffrn_reflns_limit_l_max 14
_diffrn_reflns_limit_l_min -13
_diffrn_reflns_number 22398
_diffrn_reflns_theta_full 67.34
_diffrn_reflns_theta_max 67.34
_diffrn_reflns_theta_min 3.77
_exptl_absorpt_coefficient_mu 2.023
_exptl_absorpt_correction_T_max 0.9271
_exptl_absorpt_correction_T_min 0.5593
_exptl_absorpt_correction_type multi-scan
_exptl_absorpt_process_details 'SADABS (Bruker, 2010)'
_exptl_crystal_colour colorless
_exptl_crystal_density_diffrn 1.467
_exptl_crystal_density_method 'not measured'
_exptl_crystal_description 'transparent plate'
_exptl_crystal_F_000 784
_exptl_crystal_size_max 0.33
_exptl_crystal_size_mid 0.33
_exptl_crystal_size_min 0.04
_refine_diff_density_max 0.545
_refine_diff_density_min -0.209
_refine_diff_density_rms 0.063
_refine_ls_abs_structure_details 'Flack H D (1983), Acta Cryst. A39, 876-881'
_refine_ls_abs_structure_Flack 0.01(2)
_refine_ls_extinction_method none
_refine_ls_goodness_of_fit_ref 1.047
_refine_ls_hydrogen_treatment mixed
_refine_ls_matrix_type full
_refine_ls_number_parameters 633
_refine_ls_number_reflns 5905
_refine_ls_number_restraints 164
_refine_ls_restrained_S_all 1.034
_refine_ls_R_factor_all 0.0773
_refine_ls_R_factor_gt 0.0542
_refine_ls_shift/su_max 0.000
_refine_ls_shift/su_mean 0.000
_refine_ls_structure_factor_coef Fsqd
_refine_ls_weighting_details 'calc w=1/[\s^2^(Fo^2^)+(0.0737P)^2^+0.3505P] where P=(Fo^2^+2Fc^2^)/3'
_refine_ls_weighting_scheme calc
_refine_ls_wR_factor_gt 0.1225
_refine_ls_wR_factor_ref 0.1364
_reflns_number_gt 4578
_reflns_number_total 5905
_reflns_threshold_expression >2sigma(I)
_cod_data_source_file c2ce26307f.txt
_cod_data_source_block kaw104
_cod_original_sg_symbol_H-M 'P 21'
_cod_database_code 7208966

loop_
_symmetry_equiv_pos_as_xyz
'x, y, z'
'-x, y+1/2, -z'

loop_
_atom_site_label
_atom_site_type_symbol
_atom_site_fract_x
_atom_site_fract_y
_atom_site_fract_z
_atom_site_U_iso_or_equiv
_atom_site_adp_type
_atom_site_occupancy
_atom_site_symmetry_multiplicity
_atom_site_calc_flag
_atom_site_refinement_flags
_atom_site_disorder_assembly
_atom_site_disorder_group
S1A S 0.17329(10) 0.28502(8) 0.40220(9) 0.0443(3) Uani 1 1 d . . .
O1A O 1.0102(3) 0.3267(3) 0.7193(3) 0.0631(10) Uani 1 1 d D A .
H1 H 1.080(3) 0.318(4) 0.765(4) 0.076 Uiso 1 1 d D . .
O2A O 0.9277(3) 0.2316(3) 0.8448(3) 0.0560(9) Uani 1 1 d . A .
O3A O 0.3486(3) 0.4992(3) 0.5384(2) 0.0588(9) Uani 1 1 d . . .
O4A O 0.2347(3) 0.4605(3) 0.6808(2) 0.0560(9) Uani 1 1 d D . .
H2 H 0.307(3) 0.469(4) 0.724(3) 0.067 Uiso 1 1 d D . .
O5A O 0.1897(3) 0.2548(2) 0.2893(3) 0.0580(9) Uani 1 1 d . A .
O6A O 0.0738(3) 0.2442(3) 0.4579(3) 0.0559(9) Uani 1 1 d . A .
N1A N 0.1480(3) 0.3992(3) 0.3922(3) 0.0430(9) Uani 1 1 d D A .
H5 H 0.193(4) 0.426(3) 0.351(3) 0.052 Uiso 1 1 d D . .
C1A C 0.9175(4) 0.2787(4) 0.7562(4) 0.0438(10) Uani 1 1 d . . .
C2A C 0.7946(5) 0.2823(5) 0.6776(4) 0.0415(13) Uani 0.806(6) 1 d P A 1
H2A H 0.7949 0.3130 0.6080 0.050 Uiso 0.806(6) 1 calc PR A 1
C3A C 0.6831(5) 0.2444(4) 0.7003(4) 0.0375(13) Uani 0.806(6) 1 d P A 1
H3A H 0.6844 0.2115 0.7687 0.045 Uiso 0.806(6) 1 calc PR A 1
C4A C 0.5582(5) 0.2503(4) 0.6258(5) 0.0355(13) Uani 0.806(6) 1 d PD A 1
C5A C 0.5502(6) 0.2856(6) 0.5150(5) 0.0492(17) Uani 0.806(6) 1 d PD A 1
H5A H 0.6265 0.3028 0.4867 0.059 Uiso 0.806(6) 1 calc PR A 1
C6A C 0.4340(7) 0.2956(7) 0.4466(6) 0.055(2) Uani 0.806(6) 1 d PD A 1
H6A H 0.4302 0.3210 0.3736 0.067 Uiso 0.806(6) 1 calc PR A 1
C7A C 0.3224(6) 0.2671(6) 0.4885(5) 0.039(2) Uani 0.806(6) 1 d PD A 1
C8A C 0.3253(7) 0.2305(8) 0.5969(7) 0.044(2) Uani 0.806(6) 1 d PD A 1
H8A H 0.2488 0.2119 0.6240 0.053 Uiso 0.806(6) 1 calc PR A 1
C9A C 0.4449(6) 0.2218(5) 0.6648(5) 0.0401(16) Uani 0.806(6) 1 d PD A 1
H9A H 0.4486 0.1964 0.7378 0.048 Uiso 0.806(6) 1 calc PR A 1
C10A C 0.2466(4) 0.4722(4) 0.5733(3) 0.0430(11) Uani 1 1 d . A .
C11A C 0.1235(4) 0.4530(3) 0.4927(3) 0.0402(10) Uani 1 1 d . . .
H11A H 0.0654 0.4148 0.5336 0.048 Uiso 1 1 calc R A .
C12A C 0.0562(4) 0.5475(4) 0.4604(4) 0.0496(12) Uani 1 1 d . A .
H12A H 0.0515 0.5846 0.5290 0.060 Uiso 1 1 calc R . .
H12B H 0.1076 0.5834 0.4123 0.060 Uiso 1 1 calc R . .
C13A C -0.0789(5) 0.5340(3) 0.3984(4) 0.0457(11) Uani 1 1 d . . .
C14A C -0.1078(6) 0.5479(4) 0.2825(4) 0.0628(14) Uani 1 1 d . A .
H14A H -0.0427 0.5675 0.2407 0.075 Uiso 1 1 calc R . .
C15A C -0.2332(7) 0.5330(5) 0.2272(5) 0.090(2) Uani 1 1 d . . .
H15A H -0.2513 0.5418 0.1488 0.108 Uiso 1 1 calc R A .
C16A C -0.3302(6) 0.5054(5) 0.2883(8) 0.100(3) Uani 1 1 d . A .
H16A H -0.4139 0.4945 0.2513 0.120 Uiso 1 1 calc R . .
C17A C -0.3034(5) 0.4939(5) 0.4041(7) 0.0861(19) Uani 1 1 d . . .
H17A H -0.3698 0.4772 0.4459 0.103 Uiso 1 1 calc R A .
C18A C -0.1797(5) 0.5070(4) 0.4585(5) 0.0617(14) Uani 1 1 d . A .
H18A H -0.1626 0.4978 0.5369 0.074 Uiso 1 1 calc R . .
S1B S 1.32561(9) 0.48980(9) 1.10503(8) 0.0413(3) Uani 1 1 d . . .
O1B O 0.4614(3) 0.4627(3) 0.8156(2) 0.0499(8) Uani 1 1 d . A .
H3 H 0.501(3) 0.506(4) 0.630(3) 0.060 Uiso 1 1 d D . .
O2B O 0.5723(3) 0.5121(3) 0.6769(2) 0.0530(9) Uani 1 1 d D A .
O3B O 1.1452(3) 0.2296(3) 0.9937(3) 0.0603(10) Uani 1 1 d D . .
O4B O 1.2244(3) 0.3243(3) 0.8675(3) 0.0564(9) Uani 1 1 d . . .
H4 H 1.075(3) 0.230(4) 0.950(4) 0.068 Uiso 1 1 d D . .
O5B O 1.3131(3) 0.4614(2) 1.2190(2) 0.0496(8) Uani 1 1 d . A .
O6B O 1.3977(3) 0.5735(2) 1.0863(2) 0.0499(8) Uani 1 1 d . A .
N1B N 1.3966(3) 0.4026(3) 1.0463(3) 0.0445(9) Uani 1 1 d D A .
H6 H 1.409(5) 0.423(3) 0.982(2) 0.053 Uiso 1 1 d D . .
C1B C 0.5638(4) 0.4849(4) 0.7801(3) 0.0432(10) Uani 1 1 d . . .
C2B C 0.6886(5) 0.4873(4) 0.8598(4) 0.0371(12) Uani 0.806(6) 1 d P A 1
H2B H 0.6880 0.4654 0.9339 0.045 Uiso 0.806(6) 1 calc PR A 1
C3B C 0.7995(4) 0.5186(4) 0.8308(4) 0.0366(13) Uani 0.806(6) 1 d P A 1
H3B H 0.7970 0.5456 0.7587 0.044 Uiso 0.806(6) 1 calc PR A 1
C4B C 0.9267(5) 0.5148(5) 0.9022(4) 0.0348(13) Uani 0.806(6) 1 d PD A 1
C5B C 0.9440(5) 0.4654(5) 1.0041(5) 0.0397(14) Uani 0.806(6) 1 d PD A 1
H5B H 0.8736 0.4347 1.0295 0.048 Uiso 0.806(6) 1 calc PR A 1
C6B C 1.0646(5) 0.4612(5) 1.0684(5) 0.0379(15) Uani 0.806(6) 1 d PD A 1
H6B H 1.0757 0.4284 1.1374 0.045 Uiso 0.806(6) 1 calc PR A 1
C7B C 1.1696(5) 0.5062(5) 1.0296(5) 0.0307(14) Uani 0.806(6) 1 d PD A 1
C8B C 1.1530(6) 0.5565(5) 0.9292(6) 0.0384(17) Uani 0.806(6) 1 d PD A 1
H8B H 1.2235 0.5872 0.9041 0.046 Uiso 0.806(6) 1 calc PR A 1
C9B C 1.0325(6) 0.5615(5) 0.8662(5) 0.0427(17) Uani 0.806(6) 1 d PD A 1
H9B H 1.0212 0.5964 0.7987 0.051 Uiso 0.806(6) 1 calc PR A 1
C10B C 1.2302(4) 0.2867(4) 0.9610(4) 0.0463(11) Uani 1 1 d . A .
C11B C 1.3485(4) 0.3066(4) 1.0504(4) 0.0465(11) Uani 1 1 d . . .
H11B H 1.3247 0.2944 1.1265 0.056 Uiso 1 1 calc R A .
C12B C 1.4544(4) 0.2354(4) 1.0272(4) 0.0562(13) Uani 1 1 d . A .
H12C H 1.4190 0.1713 1.0277 0.067 Uiso 1 1 calc R . .
H12D H 1.4769 0.2474 0.9515 0.067 Uiso 1 1 calc R . .
C13B C 1.5774(5) 0.2401(4) 1.1124(5) 0.0560(13) Uani 1 1 d . . .
C14B C 1.5722(6) 0.2075(4) 1.2198(5) 0.0679(15) Uani 1 1 d . A .
H14B H 1.4934 0.1852 1.2389 0.081 Uiso 1 1 calc R . .
C15B C 1.6808(7) 0.2064(5) 1.3015(6) 0.087(2) Uani 1 1 d . . .
H15B H 1.6761 0.1811 1.3735 0.105 Uiso 1 1 calc R A .
C16B C 1.7938(7) 0.2425(5) 1.2753(7) 0.088(2) Uani 1 1 d . A .
H16B H 1.8658 0.2457 1.3313 0.106 Uiso 1 1 calc R . .
C17B C 1.8040(6) 0.2746(5) 1.1680(7) 0.086(2) Uani 1 1 d . . .
H17B H 1.8834 0.2970 1.1503 0.103 Uiso 1 1 calc R A .
C18B C 1.6940(5) 0.2735(4) 1.0842(6) 0.0763(18) Uani 1 1 d . A .
H18B H 1.6999 0.2951 1.0107 0.092 Uiso 1 1 calc R . .
C2X C 0.806(3) 0.344(2) 0.717(2) 0.054(6) Uani 0.194(6) 1 d PU A 2
H2X H 0.7971 0.3525 0.6339 0.065 Uiso 0.194(6) 1 calc PR A 2
C3X C 0.676(2) 0.317(2) 0.754(2) 0.054(6) Uani 0.194(6) 1 d PU A 2
H3X H 0.6896 0.2639 0.8087 0.065 Uiso 0.194(6) 1 calc PR A 2
C4X C 0.561(2) 0.291(2) 0.658(2) 0.048(6) Uani 0.194(6) 1 d PDU A 2
C5X C 0.553(2) 0.3227(19) 0.546(2) 0.052(6) Uani 0.194(6) 1 d PDU A 2
H5X H 0.6278 0.3472 0.5209 0.063 Uiso 0.194(6) 1 calc PR A 2
C6X C 0.442(3) 0.320(2) 0.4716(19) 0.048(7) Uani 0.194(6) 1 d PDU A 2
H6X H 0.4407 0.3395 0.3965 0.058 Uiso 0.194(6) 1 calc PR A 2
C7X C 0.329(2) 0.286(3) 0.510(2) 0.038(7) Uani 0.194(6) 1 d PDU A 2
C8X C 0.335(3) 0.247(3) 0.618(3) 0.040(7) Uani 0.194(6) 1 d PDU A 2
H8X H 0.2636 0.2144 0.6390 0.048 Uiso 0.194(6) 1 calc PR A 2
C9X C 0.448(2) 0.256(2) 0.6941(19) 0.044(6) Uani 0.194(6) 1 d PDU A 2
H9X H 0.4474 0.2396 0.7701 0.053 Uiso 0.194(6) 1 calc PR A 2
C2Y C 0.674(3) 0.418(2) 0.823(2) 0.056(6) Uani 0.194(6) 1 d PU A 2
H2Y H 0.6837 0.4090 0.9058 0.068 Uiso 0.194(6) 1 calc PR A 2
C3Y C 0.805(3) 0.443(2) 0.779(2) 0.059(6) Uani 0.194(6) 1 d PU A 2
H3Y H 0.7947 0.4958 0.7247 0.071 Uiso 0.194(6) 1 calc PR A 2
C4Y C 0.925(2) 0.464(2) 0.883(2) 0.052(6) Uani 0.194(6) 1 d PDU A 2
C5Y C 0.942(2) 0.413(2) 0.9832(19) 0.049(5) Uani 0.194(6) 1 d PDU A 2
H5Y H 0.8745 0.3756 1.0025 0.059 Uiso 0.194(6) 1 calc PR A 2
C6Y C 1.057(2) 0.417(2) 1.055(2) 0.051(7) Uani 0.194(6) 1 d PDU A 2
H6Y H 1.0675 0.3824 1.1227 0.061 Uiso 0.194(6) 1 calc PR A 2
C7Y C 1.158(2) 0.474(2) 1.028(2) 0.040(6) Uani 0.194(6) 1 d PDU A 2
C8Y C 1.141(3) 0.525(3) 0.928(3) 0.050(7) Uani 0.194(6) 1 d PDU A 2
H8Y H 1.2093 0.5610 0.9080 0.060 Uiso 0.194(6) 1 calc PR A 2
C9Y C 1.024(3) 0.524(2) 0.857(2) 0.046(6) Uani 0.194(6) 1 d PDU A 2
H9Y H 1.0114 0.5633 0.7932 0.055 Uiso 0.194(6) 1 calc PR A 2

loop_
_atom_site_aniso_label
_atom_site_aniso_U_11
_atom_site_aniso_U_22
_atom_site_aniso_U_33
_atom_site_aniso_U_23
_atom_site_aniso_U_13
_atom_site_aniso_U_12
S1A 0.0385(6) 0.0483(7) 0.0434(6) 0.0030(5) -0.0041(4) -0.0011(5)
O1A 0.0421(19) 0.101(3) 0.0426(18) 0.0082(19) -0.0067(14) -0.019(2)
O2A 0.0389(17) 0.062(2) 0.062(2) 0.0129(18) -0.0105(14) -0.0057(16)
O3A 0.0357(16) 0.097(3) 0.0425(16) -0.0105(19) 0.0024(12) -0.0143(19)
O4A 0.0363(16) 0.098(3) 0.0321(16) 0.0006(17) -0.0019(12) -0.0066(17)
O5A 0.059(2) 0.061(2) 0.052(2) -0.0027(16) -0.0010(15) 0.0012(17)
O6A 0.0390(16) 0.064(2) 0.061(2) 0.0131(17) -0.0075(14) -0.0079(16)
N1A 0.0334(19) 0.061(2) 0.0340(19) 0.0011(18) 0.0018(14) -0.0073(17)
C1A 0.038(2) 0.054(3) 0.038(2) -0.007(2) 0.0014(18) -0.003(2)
C2A 0.037(3) 0.051(4) 0.035(3) 0.001(3) -0.001(2) 0.002(3)
C3A 0.034(3) 0.038(3) 0.039(3) 0.003(2) 0.002(2) 0.006(2)
C4A 0.035(3) 0.032(3) 0.037(3) 0.001(3) -0.004(2) 0.004(3)
C5A 0.032(3) 0.071(5) 0.045(3) 0.009(4) 0.006(3) 0.001(3)
C6A 0.044(4) 0.080(6) 0.041(4) 0.007(4) -0.001(3) -0.008(4)
C7A 0.035(3) 0.047(5) 0.033(3) -0.007(3) -0.004(2) -0.001(3)
C8A 0.032(3) 0.048(6) 0.049(4) 0.001(4) -0.002(3) -0.010(3)
C9A 0.045(3) 0.043(4) 0.031(3) 0.003(3) -0.001(2) -0.005(3)
C10A 0.031(2) 0.056(3) 0.040(2) 0.000(2) 0.0001(16) -0.001(2)
C11A 0.029(2) 0.050(3) 0.040(2) -0.006(2) 0.0008(16) -0.0019(19)
C12A 0.040(2) 0.050(3) 0.057(3) -0.008(2) 0.001(2) 0.002(2)
C13A 0.044(3) 0.041(3) 0.049(3) -0.002(2) -0.007(2) 0.007(2)
C14A 0.070(4) 0.058(3) 0.058(3) -0.002(3) -0.002(3) 0.017(3)
C15A 0.106(6) 0.080(5) 0.068(4) -0.032(3) -0.046(4) 0.042(4)
C16A 0.049(4) 0.082(5) 0.155(7) -0.055(5) -0.039(4) 0.018(4)
C17A 0.042(3) 0.074(4) 0.141(6) -0.007(5) 0.006(3) -0.005(3)
C18A 0.045(3) 0.060(4) 0.079(4) 0.012(3) 0.009(2) 0.001(3)
S1B 0.0325(5) 0.0566(7) 0.0339(5) 0.0001(5) 0.0007(4) 0.0001(5)
O1B 0.0317(15) 0.075(2) 0.0421(16) 0.0051(16) 0.0031(12) -0.0083(15)
O2B 0.0376(17) 0.081(3) 0.0386(16) 0.0036(17) -0.0014(12) -0.0105(17)
O3B 0.0426(18) 0.070(2) 0.062(2) 0.0147(18) -0.0172(15) -0.0148(18)
O4B 0.0394(17) 0.084(3) 0.0430(18) 0.0091(18) -0.0055(13) -0.0148(17)
O5B 0.0348(15) 0.075(2) 0.0376(15) 0.0048(15) -0.0010(12) -0.0010(15)
O6B 0.0495(18) 0.056(2) 0.0429(18) 0.0021(15) 0.0015(14) -0.0052(16)
N1B 0.0327(18) 0.060(2) 0.039(2) 0.0062(19) -0.0001(15) -0.0065(18)
C1B 0.036(2) 0.056(3) 0.037(2) -0.001(2) 0.0019(16) 0.001(2)
C2B 0.036(3) 0.039(3) 0.035(2) 0.001(3) 0.0009(19) -0.002(2)
C3B 0.029(3) 0.044(3) 0.036(3) -0.004(2) 0.001(2) -0.005(2)
C4B 0.031(3) 0.034(3) 0.039(3) -0.003(3) 0.001(2) 0.003(2)
C5B 0.032(3) 0.043(4) 0.045(3) 0.007(3) 0.009(2) -0.006(3)
C6B 0.034(3) 0.042(4) 0.037(3) 0.008(3) 0.004(2) 0.001(3)
C7B 0.028(3) 0.029(4) 0.033(3) -0.001(3) 0.0011(18) -0.002(3)
C8B 0.032(3) 0.042(5) 0.040(3) 0.010(3) 0.004(2) -0.002(3)
C9B 0.040(3) 0.046(4) 0.042(3) 0.011(3) 0.005(2) -0.005(3)
C10B 0.032(2) 0.054(3) 0.051(3) 0.009(2) 0.0013(18) -0.008(2)
C11B 0.036(2) 0.056(3) 0.045(2) 0.001(2) -0.0040(18) -0.003(2)
C12B 0.044(3) 0.059(3) 0.060(3) -0.009(3) -0.013(2) -0.006(3)
C13B 0.047(3) 0.045(3) 0.071(3) 0.002(3) -0.013(2) 0.007(3)
C14B 0.062(3) 0.055(3) 0.079(4) -0.003(3) -0.016(3) 0.011(3)
C15B 0.088(5) 0.067(4) 0.097(5) -0.002(4) -0.026(4) 0.018(4)
C16B 0.076(5) 0.055(4) 0.117(6) -0.003(4) -0.050(4) 0.003(4)
C17B 0.053(3) 0.055(4) 0.140(6) 0.009(4) -0.019(4) -0.006(3)
C18B 0.044(3) 0.058(4) 0.120(5) 0.016(3) -0.012(3) -0.001(3)
C2X 0.055(8) 0.055(10) 0.053(10) 0.001(8) 0.014(7) -0.002(8)
C3X 0.043(7) 0.063(10) 0.054(8) 0.005(8) -0.001(6) -0.003(7)
C4X 0.044(7) 0.047(11) 0.052(8) 0.003(8) 0.006(6) 0.008(8)
C5X 0.048(8) 0.060(12) 0.050(8) -0.004(8) 0.012(6) -0.006(8)
C6X 0.054(9) 0.054(12) 0.040(9) -0.001(8) 0.016(6) -0.002(8)
C7X 0.038(7) 0.038(7) 0.038(7) 0.0000(10) 0.0048(14) 0.0001(10)
C8X 0.047(9) 0.038(12) 0.035(9) -0.003(8) 0.009(7) 0.000(8)
C9X 0.039(8) 0.048(11) 0.046(9) 0.001(8) 0.002(6) 0.002(7)
C2Y 0.052(8) 0.062(11) 0.057(10) 0.006(8) 0.011(7) -0.002(8)
C3Y 0.048(8) 0.067(11) 0.060(9) 0.002(8) 0.004(6) -0.005(8)
C4Y 0.048(8) 0.052(10) 0.059(8) -0.004(7) 0.009(6) 0.002(8)
C5Y 0.043(8) 0.050(10) 0.055(8) -0.004(7) 0.011(6) -0.008(8)
C6Y 0.049(9) 0.045(11) 0.058(9) -0.001(8) 0.007(6) -0.011(8)
C7Y 0.040(6) 0.040(6) 0.040(6) -0.0001(10) 0.0052(13) 0.0001(10)
C8Y 0.050(9) 0.050(12) 0.050(10) -0.001(8) 0.007(7) -0.006(8)
C9Y 0.042(8) 0.043(11) 0.051(9) 0.006(8) 0.003(6) 0.009(7)

loop_
_atom_type_symbol
_atom_type_description
_atom_type_scat_dispersion_real
_atom_type_scat_dispersion_imag
_atom_type_scat_source
C C 0.0181 0.0091 'International Tables Vol C Tables 4.2.6.8 and 6.1.1.4'
H H 0.0000 0.0000 'International Tables Vol C Tables 4.2.6.8 and 6.1.1.4'
N N 0.0311 0.0180 'International Tables Vol C Tables 4.2.6.8 and 6.1.1.4'
O O 0.0492 0.0322 'International Tables Vol C Tables 4.2.6.8 and 6.1.1.4'
S S 0.3331 0.5567 'International Tables Vol C Tables 4.2.6.8 and 6.1.1.4'

loop_
_geom_angle_atom_site_label_1
_geom_angle_atom_site_label_2
_geom_angle_atom_site_label_3
_geom_angle
O6A S1A O5A 120.0(2)
O6A S1A N1A 108.1(2)
O5A S1A N1A 105.12(19)
O6A S1A C7A 108.1(3)
O5A S1A C7A 107.2(3)
N1A S1A C7A 107.8(3)
O6A S1A C7X 107.0(9)
O5A S1A C7X 115.5(10)
N1A S1A C7X 98.7(12)
C7A S1A C7X 10.5(13)
C1A O1A H1 109(4)
C10A O4A H2 112(3)
C11A N1A S1A 119.5(3)
C11A N1A H5 116(3)
S1A N1A H5 113(4)
O2A C1A O1A 125.6(4)
O2A C1A C2A 121.6(4)
O1A C1A C2A 112.7(4)
O2A C1A C2X 124.5(10)
O1A C1A C2X 99.0(11)
C2A C1A C2X 38.3(12)
C3A C2A C1A 124.0(5)
C3A C2A H2A 118.0
C1A C2A H2A 118.0
C2A C3A C4A 125.2(5)
C2A C3A H3A 117.4
C4A C3A H3A 117.4
C9A C4A C5A 118.2(5)
C9A C4A C3A 120.3(5)
C5A C4A C3A 121.4(5)
C6A C5A C4A 122.0(5)
C6A C5A H5A 119.0
C4A C5A H5A 119.0
C5A C6A C7A 118.2(5)
C5A C6A H6A 120.9
C7A C6A H6A 120.9
C6A C7A C8A 122.0(5)
C6A C7A S1A 117.7(5)
C8A C7A S1A 120.2(5)
C7A C8A C9A 118.5(5)
C7A C8A H8A 120.8
C9A C8A H8A 120.8
C4A C9A C8A 121.0(5)
C4A C9A H9A 119.5
C8A C9A H9A 119.5
O3A C10A O4A 123.9(4)
O3A C10A C11A 121.8(4)
O4A C10A C11A 114.3(3)
N1A C11A C10A 112.5(3)
N1A C11A C12A 111.6(4)
C10A C11A C12A 108.9(4)
N1A C11A H11A 107.9
C10A C11A H11A 107.9
C12A C11A H11A 107.9
C13A C12A C11A 112.3(4)
C13A C12A H12A 109.2
C11A C12A H12A 109.2
C13A C12A H12B 109.2
C11A C12A H12B 109.2
H12A C12A H12B 107.9
C14A C13A C18A 117.9(5)
C14A C13A C12A 122.1(5)
C18A C13A C12A 119.9(4)
C13A C14A C15A 120.8(6)
C13A C14A H14A 119.6
C15A C14A H14A 119.6
C16A C15A C14A 120.0(6)
C16A C15A H15A 120.0
C14A C15A H15A 120.0
C15A C16A C17A 119.7(6)
C15A C16A H16A 120.1
C17A C16A H16A 120.1
C18A C17A C16A 120.4(6)
C18A C17A H17A 119.8
C16A C17A H17A 119.8
C17A C18A C13A 121.1(6)
C17A C18A H18A 119.5
C13A C18A H18A 119.5
O6B S1B O5B 119.48(19)
O6B S1B N1B 105.90(19)
O5B S1B N1B 107.3(2)
O6B S1B C7B 106.3(3)
O5B S1B C7B 108.9(2)
N1B S1B C7B 108.6(2)
O6B S1B C7Y 119.8(8)
O5B S1B C7Y 103.5(8)
N1B S1B C7Y 98.2(11)
C7B S1B C7Y 14.6(9)
C1B O2B H3 114(3)
C10B O3B H4 113(4)
C11B N1B S1B 120.5(3)
C11B N1B H6 116(4)
S1B N1B H6 106(3)
O1B C1B O2B 124.5(4)
O1B C1B C2B 120.2(4)
O2B C1B C2B 115.2(4)
O1B C1B C2Y 112.1(11)
O2B C1B C2Y 110.7(11)
C2B C1B C2Y 41.6(12)
C3B C2B C1B 123.7(4)
C3B C2B H2B 118.2
C1B C2B H2B 118.2
C2B C3B C4B 125.8(5)
C2B C3B H3B 117.1
C4B C3B H3B 117.1
C5B C4B C9B 119.2(5)
C5B C4B C3B 121.5(5)
C9B C4B C3B 119.3(5)
C6B C5B C4B 120.5(5)
C6B C5B H5B 119.8
C4B C5B H5B 119.8
C5B C6B C7B 119.5(5)
C5B C6B H6B 120.2
C7B C6B H6B 120.2
C8B C7B C6B 120.4(5)
C8B C7B S1B 120.5(5)
C6B C7B S1B 118.8(4)
C9B C8B C7B 119.9(6)
C9B C8B H8B 120.1
C7B C8B H8B 120.1
C8B C9B C4B 120.5(6)
C8B C9B H9B 119.7
C4B C9B H9B 119.7
O4B C10B O3B 126.0(4)
O4B C10B C11B 119.0(4)
O3B C10B C11B 114.9(4)
N1B C11B C10B 113.3(4)
N1B C11B C12B 110.0(4)
C10B C11B C12B 106.5(4)
N1B C11B H11B 109.0
C10B C11B H11B 109.0
C12B C11B H11B 109.0
C13B C12B C11B 114.3(4)
C13B C12B H12C 108.7
C11B C12B H12C 108.7
C13B C12B H12D 108.7
C11B C12B H12D 108.7
H12C C12B H12D 107.6
C14B C13B C18B 119.1(5)
C14B C13B C12B 118.1(5)
C18B C13B C12B 122.7(5)
C13B C14B C15B 121.8(7)
C13B C14B H14B 119.1
C15B C14B H14B 119.1
C16B C15B C14B 119.0(7)
C16B C15B H15B 120.5
C14B C15B H15B 120.5
C15B C16B C17B 121.1(6)
C15B C16B H16B 119.5
C17B C16B H16B 119.5
C16B C17B C18B 119.7(6)
C16B C17B H17B 120.1
C18B C17B H17B 120.1
C13B C18B C17B 119.1(7)
C13B C18B H18B 120.4
C17B C18B H18B 120.4
C1A C2X C3X 116(2)
C1A C2X C3Y 116(2)
C3X C2X C3Y 91(2)
C1A C2X H2X 110.7
C3X C2X H2X 110.7
C3Y C2X H2X 110.7
C2X C3X C4X 118(2)
C2X C3X C2Y 90(2)
C4X C3X C2Y 120(2)
C2X C3X H3X 109.2
C4X C3X H3X 109.2
C2Y C3X H3X 109.2
C9X C4X C5X 117.1(13)
C9X C4X C3X 117.1(18)
C5X C4X C3X 123.6(18)
C6X C5X C4X 123.1(14)
C6X C5X H5X 118.5
C4X C5X H5X 118.5
C5X C6X C7X 118.4(14)
C5X C6X H6X 120.8
C7X C6X H6X 120.8
C8X C7X C6X 120.1(14)
C8X C7X S1A 122.7(17)
C6X C7X S1A 116.8(17)
C7X C8X C9X 119.5(14)
C7X C8X H8X 120.3
C9X C8X H8X 120.3
C8X C9X C4X 120.8(14)
C8X C9X H9X 119.6
C4X C9X H9X 119.6
C1B C2Y C3Y 114(2)
C1B C2Y C3X 115(2)
C3Y C2Y C3X 88(2)
C1B C2Y H2Y 112.6
C3Y C2Y H2Y 112.6
C3X C2Y H2Y 112.6
C2Y C3Y C2X 91(2)
C2Y C3Y C4Y 113(2)
C2X C3Y C4Y 117(2)
C2Y C3Y H3Y 111.2
C2X C3Y H3Y 111.2
C4Y C3Y H3Y 111.2
C5Y C4Y C9Y 119.0(18)
C5Y C4Y C3Y 123(2)
C9Y C4Y C3Y 116.9(19)
C6Y C5Y C4Y 121.1(19)
C6Y C5Y H5Y 119.4
C4Y C5Y H5Y 119.4
C5Y C6Y C7Y 119.9(19)
C5Y C6Y H6Y 120.1
C7Y C6Y H6Y 120.1
C8Y C7Y C6Y 119.1(19)
C8Y C7Y S1B 111.3(16)
C6Y C7Y S1B 129.5(17)
C7Y C8Y C9Y 122(2)
C7Y C8Y H8Y 119.2
C9Y C8Y H8Y 119.2
C8Y C9Y C4Y 119.1(19)
C8Y C9Y H9Y 120.5
C4Y C9Y H9Y 120.5

loop_
_geom_bond_atom_site_label_1
_geom_bond_atom_site_label_2
_geom_bond_distance
S1A O6A 1.416(3)
S1A O5A 1.433(3)
S1A N1A 1.621(4)
S1A C7A 1.752(6)
S1A C7X 1.92(2)
O1A C1A 1.296(6)
O1A H1 0.85(2)
O2A C1A 1.231(5)
O3A C10A 1.244(5)
O4A C10A 1.304(5)
O4A H2 0.85(2)
N1A C11A 1.458(5)
N1A H5 0.808(19)
C1A C2A 1.473(6)
C1A C2X 1.50(3)
C2A C3A 1.331(8)
C2A H2A 0.9300
C3A C4A 1.466(7)
C3A H3A 0.9300
C4A C9A 1.376(7)
C4A C5A 1.393(7)
C5A C6A 1.365(7)
C5A H5A 0.9300
C6A C7A 1.377(7)
C6A H6A 0.9300
C7A C8A 1.378(7)
C8A C9A 1.389(7)
C8A H8A 0.9300
C9A H9A 0.9300
C10A C11A 1.510(5)
C11A C12A 1.520(7)
C11A H11A 0.9800
C12A C13A 1.502(6)
C12A H12A 0.9700
C12A H12B 0.9700
C13A C14A 1.378(7)
C13A C18A 1.392(7)
C14A C15A 1.389(8)
C14A H14A 0.9300
C15A C16A 1.369(10)
C15A H15A 0.9300
C16A C17A 1.370(10)
C16A H16A 0.9300
C17A C18A 1.367(7)
C17A H17A 0.9300
C18A H18A 0.9300
S1B O6B 1.422(3)
S1B O5B 1.428(3)
S1B N1B 1.628(4)
S1B C7B 1.753(5)
S1B C7Y 1.87(2)
O1B C1B 1.232(5)
O2B C1B 1.293(5)
O2B H3 0.866(19)
O3B C10B 1.287(5)
O3B H4 0.84(2)
O4B C10B 1.220(5)
N1B C11B 1.436(6)
N1B H6 0.840(19)
C1B C2B 1.495(6)
C1B C2Y 1.51(3)
C2B C3B 1.317(7)
C2B H2B 0.9300
C3B C4B 1.467(7)
C3B H3B 0.9300
C4B C5B 1.381(7)
C4B C9B 1.392(8)
C5B C6B 1.373(7)
C5B H5B 0.9300
C6B C7B 1.388(8)
C6B H6B 0.9300
C7B C8B 1.371(7)
C8B C9B 1.367(7)
C8B H8B 0.9300
C9B H9B 0.9300
C10B C11B 1.532(6)
C11B C12B 1.533(7)
C11B H11B 0.9800
C12B C13B 1.517(6)
C12B H12C 0.9700
C12B H12D 0.9700
C13B C14B 1.359(8)
C13B C18B 1.377(8)
C14B C15B 1.381(8)
C14B H14B 0.9300
C15B C16B 1.349(10)
C15B H15B 0.9300
C16B C17B 1.364(10)
C16B H16B 0.9300
C17B C18B 1.406(8)
C17B H17B 0.9300
C18B H18B 0.9300
C2X C3X 1.52(3)
C2X C3Y 1.58(4)
C2X H2X 0.9800
C3X C4X 1.57(3)
C3X C2Y 1.64(4)
C3X H3X 0.9800
C4X C9X 1.388(16)
C4X C5X 1.397(16)
C5X C6X 1.354(16)
C5X H5X 0.9300
C6X C7X 1.393(16)
C6X H6X 0.9300
C7X C8X 1.380(16)
C8X C9X 1.383(16)
C8X H8X 0.9300
C9X H9X 0.9300
C2Y C3Y 1.56(4)
C2Y H2Y 0.9800
C3Y C4Y 1.64(3)
C3Y H3Y 0.9800
C4Y C5Y 1.377(18)
C4Y C9Y 1.389(18)
C5Y C6Y 1.372(17)
C5Y H5Y 0.9300
C6Y C7Y 1.379(18)
C6Y H6Y 0.9300
C7Y C8Y 1.369(18)
C8Y C9Y 1.376(17)
C8Y H8Y 0.9300
C9Y H9Y 0.9300

loop_
_geom_hbond_atom_site_label_D
_geom_hbond_atom_site_label_H
_geom_hbond_atom_site_label_A
_geom_hbond_distance_DH
_geom_hbond_distance_HA
_geom_hbond_distance_DA
_geom_hbond_angle_DHA
_geom_hbond_site_symmetry_A
O1A H1 O4B 0.85(2) 1.80(2) 2.637(4) 169(6) .
O3B H4 O2A 0.84(2) 1.83(2) 2.667(4) 176(5) .
O2B H3 O3A 0.866(19) 1.79(2) 2.659(4) 176(2) .
O4A H2 O1B 0.85(2) 1.81(2) 2.656(4) 169(5) .
N1B H6 O1B 0.840(19) 2.18(2) 3.017(5) 173(5) 1_655
N1A H5 O5B 0.808(19) 2.18(2) 2.971(4) 166(5) 1_454

loop_
_geom_torsion_atom_site_label_1
_geom_torsion_atom_site_label_2
_geom_torsion_atom_site_label_3
_geom_torsion_atom_site_label_4
_geom_torsion
O6A S1A N1A C11A 49.0(3)
O5A S1A N1A C11A 178.3(3)
C7A S1A N1A C11A -67.6(4)
C7X S1A N1A C11A -62.2(9)
O2A C1A C2A C3A 7.1(9)
O1A C1A C2A C3A -175.1(6)
C2X C1A C2A C3A -100.0(17)
C1A C2A C3A C4A 177.4(6)
C2A C3A C4A C9A -169.7(6)
C2A C3A C4A C5A 9.5(10)
C9A C4A C5A C6A 2.3(11)
C3A C4A C5A C6A -176.9(7)
C4A C5A C6A C7A -1.9(13)
C5A C6A C7A C8A 0.9(13)
C5A C6A C7A S1A 177.3(7)
O6A S1A C7A C6A 175.6(6)
O5A S1A C7A C6A 44.9(7)
N1A S1A C7A C6A -67.8(7)
C7X S1A C7A C6A -99(6)
O6A S1A C7A C8A -8.0(8)
O5A S1A C7A C8A -138.6(7)
N1A S1A C7A C8A 108.7(7)
C7X S1A C7A C8A 78(6)
C6A C7A C8A C9A -0.4(14)
S1A C7A C8A C9A -176.7(7)
C5A C4A C9A C8A -1.8(11)
C3A C4A C9A C8A 177.5(7)
C7A C8A C9A C4A 0.9(13)
S1A N1A C11A C10A 77.5(4)
S1A N1A C11A C12A -159.7(3)
O3A C10A C11A N1A 44.1(6)
O4A C10A C11A N1A -137.7(4)
O3A C10A C11A C12A -80.1(6)
O4A C10A C11A C12A 98.0(5)
N1A C11A C12A C13A 66.0(5)
C10A C11A C12A C13A -169.2(4)
C11A C12A C13A C14A -105.0(5)
C11A C12A C13A C18A 75.3(6)
C18A C13A C14A C15A -1.6(8)
C12A C13A C14A C15A 178.7(5)
C13A C14A C15A C16A 0.9(9)
C14A C15A C16A C17A 0.9(11)
C15A C16A C17A C18A -2.0(11)
C16A C17A C18A C13A 1.3(10)
C14A C13A C18A C17A 0.6(8)
C12A C13A C18A C17A -179.8(5)
O6B S1B N1B C11B 179.6(3)
O5B S1B N1B C11B 50.9(4)
C7B S1B N1B C11B -66.7(4)
C7Y S1B N1B C11B -56.1(8)
O1B C1B C2B C3B -173.5(5)
O2B C1B C2B C3B 3.1(8)
C2Y C1B C2B C3B 96.5(16)
C1B C2B C3B C4B -174.3(6)
C2B C3B C4B C5B 8.5(9)
C2B C3B C4B C9B -171.9(6)
C9B C4B C5B C6B -0.9(9)
C3B C4B C5B C6B 178.6(6)
C4B C5B C6B C7B -0.7(10)
C5B C6B C7B C8B 1.6(9)
C5B C6B C7B S1B -173.5(5)
O6B S1B C7B C8B 33.1(6)
O5B S1B C7B C8B 163.0(5)
N1B S1B C7B C8B -80.5(6)
C7Y S1B C7B C8B -126(4)
O6B S1B C7B C6B -151.9(5)
O5B S1B C7B C6B -22.0(5)
N1B S1B C7B C6B 94.6(5)
C7Y S1B C7B C6B 49(4)
C6B C7B C8B C9B -0.8(11)
S1B C7B C8B C9B 174.2(6)
C7B C8B C9B C4B -0.8(11)
C5B C4B C9B C8B 1.7(10)
C3B C4B C9B C8B -177.9(7)
S1B N1B C11B C10B 80.1(4)
S1B N1B C11B C12B -160.9(3)
O4B C10B C11B N1B 35.9(6)
O3B C10B C11B N1B -144.7(4)
O4B C10B C11B C12B -85.1(6)
O3B C10B C11B C12B 94.3(5)
N1B C11B C12B C13B 60.4(6)
C10B C11B C12B C13B -176.5(4)
C11B C12B C13B C14B 70.9(6)
C11B C12B C13B C18B -110.8(6)
C18B C13B C14B C15B -0.4(9)
C12B C13B C14B C15B 178.0(5)
C13B C14B C15B C16B 2.9(10)
C14B C15B C16B C17B -4.0(11)
C15B C16B C17B C18B 2.5(11)
C14B C13B C18B C17B -1.1(9)
C12B C13B C18B C17B -179.4(6)
C16B C17B C18B C13B 0.1(10)
O2A C1A C2X C3X -29(3)
O1A C1A C2X C3X -175(2)
C2A C1A C2X C3X 70(2)
O2A C1A C2X C3Y 76(2)
O1A C1A C2X C3Y -69.0(19)
C2A C1A C2X C3Y 176(3)
C1A C2X C3X C4X -117(2)
C3Y C2X C3X C4X 123(2)
C1A C2X C3X C2Y 119(2)
C3Y C2X C3X C2Y -1(2)
C2X C3X C4X C9X 173(2)
C2Y C3X C4X C9X -79(3)
C2X C3X C4X C5X -24(4)
C2Y C3X C4X C5X 84(3)
C9X C4X C5X C6X -1(2)
C3X C4X C5X C6X -164(3)
C4X C5X C6X C7X 2(2)
C5X C6X C7X C8X -8(5)
C5X C6X C7X S1A 179(2)
O6A S1A C7X C8X 4(4)
O5A S1A C7X C8X -132(3)
N1A S1A C7X C8X 116(3)
C7A S1A C7X C8X -94(7)
O6A S1A C7X C6X 177(2)
O5A S1A C7X C6X 40(3)
N1A S1A C7X C6X -71(3)
C7A S1A C7X C6X 79(6)
C6X C7X C8X C9X 12(6)
S1A C7X C8X C9X -176(3)
C7X C8X C9X C4X -11(6)
C5X C4X C9X C8X 6(4)
C3X C4X C9X C8X 169(3)
O1B C1B C2Y C3Y 179.6(18)
O2B C1B C2Y C3Y 36(3)
C2B C1B C2Y C3Y -69(2)
O1B C1B C2Y C3X 80.4(19)
O2B C1B C2Y C3X -64(2)
C2B C1B C2Y C3X -169(3)
C2X C3X C2Y C1B 117(2)
C4X C3X C2Y C1B -6(3)
C2X C3X C2Y C3Y 1(2)
C4X C3X C2Y C3Y -121(2)
C1B C2Y C3Y C2X -118(2)
C3X C2Y C3Y C2X -1(2)
C1B C2Y C3Y C4Y 121(2)
C3X C2Y C3Y C4Y -122(2)
C1A C2X C3Y C2Y -118(2)
C3X C2X C3Y C2Y 2(2)
C1A C2X C3Y C4Y -1(3)
C3X C2X C3Y C4Y 119(2)
C2Y C3Y C4Y C5Y 39(4)
C2X C3Y C4Y C5Y -66(4)
C2Y C3Y C4Y C9Y -153(3)
C2X C3Y C4Y C9Y 103(3)
C9Y C4Y C5Y C6Y -3(5)
C3Y C4Y C5Y C6Y 165(3)
C4Y C5Y C6Y C7Y 0(5)
C5Y C6Y C7Y C8Y 0(5)
C5Y C6Y C7Y S1B -178(3)
O6B S1B C7Y C8Y 24(3)
O5B S1B C7Y C8Y 161(3)
N1B S1B C7Y C8Y -89(3)
C7B S1B C7Y C8Y 47(4)
O6B S1B C7Y C6Y -158(3)
O5B S1B C7Y C6Y -21(3)
N1B S1B C7Y C6Y 89(3)
C7B S1B C7Y C6Y -135(7)
C6Y C7Y C8Y C9Y 2(6)
S1B C7Y C8Y C9Y -180(3)
C7Y C8Y C9Y C4Y -5(6)
C5Y C4Y C9Y C8Y 6(5)
C3Y C4Y C9Y C8Y -163(3)
